data_4119718
loop_
_publ_author_name
'Kazuki Umehara'
'Shigeki Kuwata'
'Takao Ikariya'

_publ_section_title
;
 N-N Bond Cleavage of Hydrazines with a Multiproton-Responsive Pincer-Type
 Iron Complex
;
_journal_name_full 'Journal of the American Chemical Society'
_journal_page_first 6754
_journal_page_last 6757
_journal_paper_doi 10.1021/ja3122944
_journal_volume 135
_journal_year 2013
_chemical_formula_moiety 'C20 H29 Cl2 Fe N5 O'
_chemical_formula_sum 'C20 H29 Cl2 Fe N5 O'
_chemical_formula_weight 482.23
_space_group_IT_number 2
_symmetry_cell_setting triclinic
_symmetry_Int_Tables_number 2
_symmetry_space_group_name_Hall '-P 1'
_symmetry_space_group_name_H-M 'P -1'
_atom_sites_solution_hydrogens geom
_atom_sites_solution_primary direct
_atom_sites_solution_secondary difmap
_cell_angle_alpha 92.243(13)
_cell_angle_beta 112.631(14)
_cell_angle_gamma 113.778(12)
_cell_formula_units_Z 2
_cell_length_a 10.0368(18)
_cell_length_b 11.521(3)
_cell_length_c 11.8274(19)
_cell_measurement_reflns_used 3832
_cell_measurement_temperature 93
_cell_measurement_theta_max 27.47
_cell_measurement_theta_min 3.06
_cell_volume 1124.2(5)
_computing_cell_refinement CrystalClear
_computing_data_collection 'CrystalClear (Rigaku Inc., 2008)'
_computing_data_reduction CrystalClear
_computing_molecular_graphics 'CrystalStructure 4.0'
_computing_publication_material 'CrystalStructure 4.0 (Rigaku, 2010)'
_computing_structure_refinement 'CRYSTALS (Carruthers, et al., 1999)'
_computing_structure_solution 'SIR92 (Altomare, et al., 1994)'
_diffrn_ambient_temperature 93
_diffrn_detector_area_resol_mean 7.111
_diffrn_measured_fraction_theta_full 0.961
_diffrn_measured_fraction_theta_max 0.961
_diffrn_measurement_device_type 'Rigaku Saturn724'
_diffrn_measurement_method \w
_diffrn_radiation_type 'Mo K\a'
_diffrn_radiation_wavelength 0.71075
_diffrn_reflns_av_R_equivalents 0.0293
_diffrn_reflns_limit_h_max 13
_diffrn_reflns_limit_h_min -11
_diffrn_reflns_limit_k_max 14
_diffrn_reflns_limit_k_min -14
_diffrn_reflns_limit_l_max 15
_diffrn_reflns_limit_l_min -11
_diffrn_reflns_number 9306
_diffrn_reflns_theta_full 27.50
_diffrn_reflns_theta_max 27.50
_diffrn_standards_number 0
_exptl_absorpt_coefficient_mu 0.928
_exptl_absorpt_correction_T_max 0.982
_exptl_absorpt_correction_T_min 0.857
_exptl_absorpt_correction_type multi-scan
_exptl_absorpt_process_details 'REQAB (Rigaku, 1998)'
_exptl_crystal_colour orange
_exptl_crystal_density_diffrn 1.424
_exptl_crystal_description prism
_exptl_crystal_F_000 504.00
_exptl_crystal_size_max 0.260
_exptl_crystal_size_mid 0.050
_exptl_crystal_size_min 0.020
_refine_diff_density_max 0.469
_refine_diff_density_min -0.497
_refine_ls_extinction_coef 416(23)
_refine_ls_extinction_method 'Larson (1970) Crystallographic Computing eq. 22'
_refine_ls_goodness_of_fit_ref 1.000
_refine_ls_hydrogen_treatment mixed
_refine_ls_number_parameters 295
_refine_ls_number_reflns 4962
_refine_ls_R_factor_gt 0.0293
_refine_ls_shift/su_max 0.000
_refine_ls_structure_factor_coef Fsqd
_refine_ls_weighting_details 'w = 1/[0.0010Fo^2^ + 0.1870\s(Fo^2^)]/(4Fo^2^)'
_refine_ls_weighting_scheme calc
_refine_ls_wR_factor_ref 0.0871
_reflns_number_gt 3646
_reflns_number_total 4962
_reflns_threshold_expression F^2^>2.0\s(F^2^)
_cod_data_source_file ja3122944_si_002.cif
_cod_data_source_block '[FeCl2(LH2)MeOH](1)'
_cod_original_cell_volume 1124.3(4)
_cod_database_code 4119718

loop_
_symmetry_equiv_pos_site_id
_symmetry_equiv_pos_as_xyz
1 +X,+Y,+Z
2 -X,-Y,-Z

loop_
_atom_site_label
_atom_site_type_symbol
_atom_site_fract_x
_atom_site_fract_y
_atom_site_fract_z
_atom_site_U_iso_or_equiv
_atom_site_adp_type
_atom_site_occupancy
_atom_site_symmetry_multiplicity
_atom_site_calc_flag
_atom_site_refinement_flags
Fe1 Fe 0.71924(3) 0.40008(2) 0.07042(2) 0.00979(7) Uani 1.0 2 d .
Cl1 Cl 0.68618(5) 0.53665(4) 0.21930(4) 0.01388(10) Uani 1.0 2 d .
Cl2 Cl 0.77228(5) 0.27962(4) -0.06719(3) 0.01375(10) Uani 1.0 2 d .
O1 O 0.67106(16) 0.51663(12) -0.05911(12) 0.0186(4) Uani 1.0 2 d .
N1 N 0.31726(16) 0.22184(13) -0.10496(12) 0.0117(3) Uani 1.0 2 d .
N2 N 0.46195(16) 0.25174(13) -0.00861(12) 0.0118(4) Uani 1.0 2 d .
N3 N 1.11990(16) 0.57788(12) 0.26282(12) 0.0112(3) Uani 1.0 2 d .
N4 N 0.97391(15) 0.47223(12) 0.21942(12) 0.0112(3) Uani 1.0 2 d .
N5 N 0.71190(16) 0.26236(12) 0.18600(12) 0.0098(3) Uani 1.0 2 d .
C1 C 0.20250(19) 0.10041(15) -0.11864(14) 0.0109(4) Uani 1.0 2 d .
C2 C 0.27754(19) 0.04820(15) -0.02574(14) 0.0113(4) Uani 1.0 2 d .
C3 C 0.43771(18) 0.14565(15) 0.04018(14) 0.0101(4) Uani 1.0 2 d .
C4 C 0.57481(18) 0.15152(14) 0.15153(14) 0.0099(4) Uani 1.0 2 d .
C5 C 0.56595(19) 0.05462(15) 0.21948(15) 0.0127(4) Uani 1.0 2 d .
C6 C 0.7029(2) 0.07908(16) 0.32847(15) 0.0142(4) Uani 1.0 2 d .
C7 C 0.8438(2) 0.19562(16) 0.36673(15) 0.0143(4) Uani 1.0 2 d .
C8 C 0.84485(19) 0.28516(15) 0.29089(14) 0.0103(4) Uani 1.0 2 d .
C9 C 0.98630(19) 0.40775(15) 0.31206(14) 0.0113(4) Uani 1.0 2 d .
C10 C 1.14028(19) 0.47235(15) 0.41446(15) 0.0128(4) Uani 1.0 2 d .
C11 C 1.22436(19) 0.58159(15) 0.37920(14) 0.0113(4) Uani 1.0 2 d .
C12 C 0.02929(19) 0.04937(16) -0.21566(15) 0.0146(4) Uani 1.0 2 d .
C13 C -0.0493(3) 0.12445(19) -0.17857(17) 0.0235(5) Uani 1.0 2 d .
C14 C 0.0216(3) 0.06727(18) -0.34544(16) 0.0213(5) Uani 1.0 2 d .
C15 C -0.0626(3) -0.09552(18) -0.21986(18) 0.0242(5) Uani 1.0 2 d .
C16 C 1.39490(19) 0.68995(15) 0.44783(15) 0.0133(4) Uani 1.0 2 d .
C17 C 1.3976(2) 0.82163(16) 0.42927(16) 0.0176(4) Uani 1.0 2 d .
C18 C 1.5053(2) 0.66847(17) 0.39756(18) 0.0214(5) Uani 1.0 2 d .
C19 C 1.4557(2) 0.69030(17) 0.58842(16) 0.0188(4) Uani 1.0 2 d .
C20 C 0.7697(2) 0.60977(16) -0.10526(16) 0.0175(4) Uani 1.0 2 d .
H1 H 0.2982 0.2778 -0.1566 0.0139 Uiso 1.0 2 calc R
H2 H 1.1464 0.6410 0.2179 0.0133 Uiso 1.0 2 calc R
H3 H 0.2318 -0.0339 -0.0105 0.0140 Uiso 1.0 2 calc R
H4 H 0.4722 -0.0239 0.1919 0.0148 Uiso 1.0 2 calc R
H5 H 0.6999 0.0172 0.3769 0.0178 Uiso 1.0 2 calc R
H6 H 0.9350 0.2130 0.4406 0.0168 Uiso 1.0 2 calc R
H7 H 1.1777 0.4472 0.4895 0.0151 Uiso 1.0 2 calc R
H8 H 0.0047 0.2140 -0.1808 0.0289 Uiso 1.0 2 calc R
H9 H -0.0398 0.1192 -0.0952 0.0289 Uiso 1.0 2 calc R
H10 H -0.1617 0.0878 -0.2370 0.0291 Uiso 1.0 2 calc R
H11 H 0.0779 0.1584 -0.3414 0.0239 Uiso 1.0 2 calc R
H12 H -0.0892 0.0330 -0.4068 0.0238 Uiso 1.0 2 calc R
H13 H 0.0723 0.0220 -0.3691 0.0236 Uiso 1.0 2 calc R
H14 H -0.0076 -0.1413 -0.2353 0.0235 Uiso 1.0 2 calc R
H15 H -0.1705 -0.1308 -0.2864 0.0241 Uiso 1.0 2 calc R
H16 H -0.0674 -0.1051 -0.1411 0.0237 Uiso 1.0 2 calc R
H17 H 1.3741 0.8259 0.3433 0.0189 Uiso 1.0 2 calc R
H18 H 1.5029 0.8906 0.4836 0.0195 Uiso 1.0 2 calc R
H19 H 1.3178 0.8310 0.4491 0.0194 Uiso 1.0 2 calc R
H20 H 1.4714 0.6760 0.3116 0.0234 Uiso 1.0 2 calc R
H21 H 1.4981 0.5833 0.4021 0.0243 Uiso 1.0 2 calc R
H22 H 1.6152 0.7331 0.4472 0.0244 Uiso 1.0 2 calc R
H23 H 1.4709 0.6140 0.6016 0.0190 Uiso 1.0 2 calc R
H24 H 1.3777 0.6904 0.6163 0.0186 Uiso 1.0 2 calc R
H25 H 1.5569 0.7668 0.6353 0.0191 Uiso 1.0 2 calc R
H26 H 0.8787 0.6214 -0.0624 0.0212 Uiso 1.0 2 calc R
H27 H 0.7681 0.6916 -0.0902 0.0210 Uiso 1.0 2 calc R
H28 H 0.7294 0.5785 -0.1940 0.0210 Uiso 1.0 2 calc R
H29 H 0.583(3) 0.508(3) -0.093(3) 0.030(7) Uiso 1.0 2 d .

loop_
_atom_site_aniso_label
_atom_site_aniso_U_11
_atom_site_aniso_U_22
_atom_site_aniso_U_33
_atom_site_aniso_U_12
_atom_site_aniso_U_13
_atom_site_aniso_U_23
Fe1 0.00905(13) 0.00874(13) 0.01019(13) 0.00343(9) 0.00336(9) 0.00383(9)
Cl1 0.0157(2) 0.01320(19) 0.01515(19) 0.00864(16) 0.00670(15) 0.00557(14)
Cl2 0.0157(2) 0.01188(18) 0.01340(19) 0.00447(15) 0.00796(15) 0.00278(14)
O1 0.0134(7) 0.0204(7) 0.0240(7) 0.0083(6) 0.0086(6) 0.0149(6)
N1 0.0102(7) 0.0116(6) 0.0113(6) 0.0047(6) 0.0026(5) 0.0047(5)
N2 0.0091(7) 0.0115(7) 0.0124(7) 0.0043(6) 0.0028(6) 0.0036(5)
N3 0.0088(7) 0.0086(6) 0.0134(7) 0.0021(6) 0.0039(6) 0.0027(5)
N4 0.0081(7) 0.0092(6) 0.0128(7) 0.0020(6) 0.0033(5) 0.0023(5)
N5 0.0090(7) 0.0098(6) 0.0111(6) 0.0045(6) 0.0045(5) 0.0029(5)
C1 0.0108(8) 0.0113(7) 0.0108(7) 0.0047(6) 0.0053(6) 0.0021(6)
C2 0.0101(8) 0.0104(7) 0.0129(7) 0.0040(6) 0.0052(6) 0.0038(6)
C3 0.0098(8) 0.0095(7) 0.0105(7) 0.0039(6) 0.0046(6) 0.0024(6)
C4 0.0098(7) 0.0096(7) 0.0106(7) 0.0046(6) 0.0045(6) 0.0021(6)
C5 0.0114(8) 0.0107(7) 0.0147(8) 0.0037(6) 0.0058(7) 0.0044(6)
C6 0.0146(8) 0.0132(8) 0.0152(8) 0.0065(7) 0.0063(7) 0.0080(6)
C7 0.0116(8) 0.0165(8) 0.0138(8) 0.0068(7) 0.0038(7) 0.0058(6)
C8 0.0086(7) 0.0105(7) 0.0109(7) 0.0042(6) 0.0034(6) 0.0017(6)
C9 0.0110(8) 0.0103(7) 0.0132(8) 0.0054(7) 0.0050(6) 0.0038(6)
C10 0.0114(8) 0.0117(7) 0.0136(8) 0.0048(7) 0.0041(7) 0.0043(6)
C11 0.0102(8) 0.0109(7) 0.0117(7) 0.0047(6) 0.0038(6) 0.0014(6)
C12 0.0095(8) 0.0166(8) 0.0128(8) 0.0052(7) 0.0012(6) 0.0019(6)
C13 0.0177(9) 0.0319(10) 0.0226(9) 0.0156(9) 0.0063(8) 0.0047(8)
C14 0.0190(9) 0.0272(10) 0.0128(8) 0.0112(8) 0.0018(7) 0.0031(7)
C15 0.0120(8) 0.0207(9) 0.0255(9) 0.0018(7) 0.0006(7) 0.0040(8)
C16 0.0094(8) 0.0111(7) 0.0147(8) 0.0021(7) 0.0036(7) 0.0011(6)
C17 0.0163(8) 0.0120(8) 0.0190(9) 0.0028(7) 0.0066(7) 0.0021(7)
C18 0.0121(8) 0.0190(9) 0.0285(10) 0.0041(7) 0.0082(8) -0.0002(7)
C19 0.0127(8) 0.0165(8) 0.0163(8) 0.0021(7) 0.0007(7) 0.0015(7)
C20 0.0184(9) 0.0151(8) 0.0186(8) 0.0048(7) 0.0103(7) 0.0073(7)

loop_
_atom_type_symbol
_atom_type_description
_atom_type_scat_dispersion_real
_atom_type_scat_dispersion_imag
_atom_type_scat_source
C C 0.0033 0.0016
;
International Tables for Crystallography
(1992, Vol. C, Tables 4.2.6.8 and 6.1.1.4)
;
H H 0.0000 0.0000
;
International Tables for Crystallography
(1992, Vol. C, Table 6.1.1.4)
;
Cl Cl 0.1484 0.1585
;
International Tables for Crystallography
(1992, Vol. C, Tables 4.2.6.8 and 6.1.1.4)
;
Fe Fe 0.3463 0.8444
;
International Tables for Crystallography
(1992, Vol. C, Tables 4.2.6.8 and 6.1.1.4)
;
N N 0.0061 0.0033
;
International Tables for Crystallography
(1992, Vol. C, Tables 4.2.6.8 and 6.1.1.4)
;
O O 0.0106 0.0060
;
International Tables for Crystallography
(1992, Vol. C, Tables 4.2.6.8 and 6.1.1.4)
;

loop_
_geom_angle_atom_site_label_1
_geom_angle_atom_site_label_2
_geom_angle_atom_site_label_3
_geom_angle
_geom_angle_publ_flag
Cl1 Fe1 Cl2 175.765(16) yes
Cl1 Fe1 O1 87.90(5) yes
Cl1 Fe1 N2 92.70(6) yes
Cl1 Fe1 N4 86.15(5) yes
Cl1 Fe1 N5 89.80(5) yes
Cl2 Fe1 O1 91.92(6) yes
Cl2 Fe1 N2 91.54(6) yes
Cl2 Fe1 N4 90.22(5) yes
Cl2 Fe1 N5 91.27(6) yes
O1 Fe1 N2 93.64(6) yes
O1 Fe1 N4 118.21(5) yes
O1 Fe1 N5 167.52(6) yes
N2 Fe1 N4 148.03(6) yes
N2 Fe1 N5 74.21(6) yes
N4 Fe1 N5 73.83(5) yes
Fe1 O1 C20 132.58(13) yes
N2 N1 C1 112.43(15) yes
Fe1 N2 N1 140.28(12) yes
Fe1 N2 C3 114.07(11) yes
N1 N2 C3 104.81(12) yes
N4 N3 C11 112.60(14) yes
Fe1 N4 N3 139.83(12) yes
Fe1 N4 C9 113.66(10) yes
N3 N4 C9 104.74(12) yes
Fe1 N5 C4 119.47(11) yes
Fe1 N5 C8 120.13(10) yes
C4 N5 C8 120.38(15) yes
N1 C1 C2 106.41(13) yes
N1 C1 C12 121.58(16) yes
C2 C1 C12 131.90(15) yes
C1 C2 C3 105.10(14) yes
N2 C3 C2 111.25(14) yes
N2 C3 C4 117.32(12) yes
C2 C3 C4 131.39(16) yes
N5 C4 C3 113.65(15) yes
N5 C4 C5 121.90(14) yes
C3 C4 C5 124.41(13) yes
C4 C5 C6 117.52(13) yes
C5 C6 C7 120.75(17) yes
C6 C7 C8 118.18(14) yes
N5 C8 C7 121.18(13) yes
N5 C8 C9 113.55(15) yes
C7 C8 C9 125.23(14) yes
N4 C9 C8 117.44(12) yes
N4 C9 C10 111.34(14) yes
C8 C9 C10 131.21(16) yes
C9 C10 C11 105.04(15) yes
N3 C11 C10 106.27(12) yes
N3 C11 C16 122.65(15) yes
C10 C11 C16 131.07(15) yes
C1 C12 C13 109.54(14) yes
C1 C12 C14 110.60(16) yes
C1 C12 C15 108.56(16) yes
C13 C12 C14 108.52(17) yes
C13 C12 C15 109.28(18) yes
C14 C12 C15 110.34(15) yes
C11 C16 C17 110.26(15) yes
C11 C16 C18 110.21(15) yes
C11 C16 C19 108.19(15) yes
C17 C16 C18 108.76(16) yes
C17 C16 C19 109.39(15) yes
C18 C16 C19 110.03(17) yes
Fe1 O1 H29 119(2) no
C20 O1 H29 109(2) no
N2 N1 H1 123.819 no
C1 N1 H1 123.748 no
N4 N3 H2 123.839 no
C11 N3 H2 123.555 no
C1 C2 H3 127.515 no
C3 C2 H3 127.385 no
C4 C5 H4 121.071 no
C6 C5 H4 121.399 no
C5 C6 H5 119.534 no
C7 C6 H5 119.717 no
C6 C7 H6 120.878 no
C8 C7 H6 120.942 no
C9 C10 H7 127.392 no
C11 C10 H7 127.565 no
C12 C13 H8 108.869 no
C12 C13 H9 110.003 no
C12 C13 H10 109.549 no
H8 C13 H9 109.479 no
H8 C13 H10 109.478 no
H9 C13 H10 109.447 no
C12 C14 H11 109.189 no
C12 C14 H12 109.911 no
C12 C14 H13 109.331 no
H11 C14 H12 109.476 no
H11 C14 H13 109.478 no
H12 C14 H13 109.441 no
C12 C15 H14 109.398 no
C12 C15 H15 109.210 no
C12 C15 H16 109.813 no
H14 C15 H15 109.487 no
H14 C15 H16 109.482 no
H15 C15 H16 109.437 no
C16 C17 H17 109.301 no
C16 C17 H18 109.399 no
C16 C17 H19 109.722 no
H17 C17 H18 109.481 no
H17 C17 H19 109.479 no
H18 C17 H19 109.446 no
C16 C18 H20 109.065 no
C16 C18 H21 109.885 no
C16 C18 H22 109.471 no
H20 C18 H21 109.481 no
H20 C18 H22 109.482 no
H21 C18 H22 109.441 no
C16 C19 H23 109.358 no
C16 C19 H24 109.635 no
C16 C19 H25 109.430 no
H23 C19 H24 109.481 no
H23 C19 H25 109.477 no
H24 C19 H25 109.446 no
O1 C20 H26 108.830 no
O1 C20 H27 110.128 no
O1 C20 H28 109.465 no
H26 C20 H27 109.479 no
H26 C20 H28 109.485 no
H27 C20 H28 109.438 no

loop_
_geom_bond_atom_site_label_1
_geom_bond_atom_site_label_2
_geom_bond_distance
_geom_bond_publ_flag
Fe1 Cl1 2.5180(8) yes
Fe1 Cl2 2.4381(7) yes
Fe1 O1 2.1210(15) yes
Fe1 N2 2.2185(14) yes
Fe1 N4 2.2440(14) yes
Fe1 N5 2.1319(15) yes
O1 C20 1.426(3) yes
N1 N2 1.3485(18) yes
N1 C1 1.360(2) yes
N2 C3 1.345(3) yes
N3 N4 1.3514(16) yes
N3 C11 1.358(2) yes
N4 C9 1.342(3) yes
N5 C4 1.3420(18) yes
N5 C8 1.344(2) yes
C1 C2 1.384(3) yes
C1 C12 1.507(2) yes
C2 C3 1.4015(19) yes
C3 C4 1.468(3) yes
C4 C5 1.395(3) yes
C5 C6 1.388(3) yes
C6 C7 1.392(2) yes
C7 C8 1.393(3) yes
C8 C9 1.468(2) yes
C9 C10 1.4038(19) yes
C10 C11 1.388(3) yes
C11 C16 1.5085(19) yes
C12 C13 1.533(4) yes
C12 C14 1.533(3) yes
C12 C15 1.535(3) yes
C16 C17 1.532(3) yes
C16 C18 1.536(4) yes
C16 C19 1.534(3) yes
O1 H29 0.78(3) no
N1 H1 0.930 no
N3 H2 0.930 no
C2 H3 0.930 no
C5 H4 0.930 no
C6 H5 0.930 no
C7 H6 0.930 no
C10 H7 0.930 no
C13 H8 0.960 no
C13 H9 0.960 no
C13 H10 0.960 no
C14 H11 0.960 no
C14 H12 0.960 no
C14 H13 0.960 no
C15 H14 0.960 no
C15 H15 0.960 no
C15 H16 0.960 no
C17 H17 0.960 no
C17 H18 0.960 no
C17 H19 0.960 no
C18 H20 0.960 no
C18 H21 0.960 no
C18 H22 0.960 no
C19 H23 0.960 no
C19 H24 0.960 no
C19 H25 0.960 no
C20 H26 0.960 no
C20 H27 0.960 no
C20 H28 0.960 no

loop_
_geom_contact_atom_site_label_1
_geom_contact_atom_site_label_2
_geom_contact_distance
_geom_contact_publ_flag
_geom_contact_site_symmetry_2
N1 C4 3.520(3) no .
N1 C13 3.112(3) no .
N1 C14 2.985(2) no .
N3 C8 3.520(3) no .
N3 C17 2.9264(19) no .
N3 C18 3.234(3) no .
N5 C6 2.747(3) no .
C2 C5 3.185(3) no .
C2 C13 3.562(3) no .
C2 C15 2.963(3) no .
C4 C7 2.744(3) no .
C5 C8 2.759(2) no .
C7 C10 3.202(3) no .
C10 C18 3.534(3) no .
C10 C19 2.955(2) no .
Cl1 O1 3.1191(17) no 2_665
Cl1 N1 3.1478(17) no 2_665
Cl2 N3 3.1642(17) no 2_765
Cl2 C13 3.514(3) no 1_655
O1 Cl1 3.1191(17) no 2_665
O1 N1 3.456(3) no 2_665
N1 Cl1 3.1478(17) no 2_665
N1 O1 3.456(3) no 2_665
N3 Cl2 3.1642(17) no 2_765
N3 C20 3.547(3) no 2_765
C13 Cl2 3.514(3) no 1_455
C20 N3 3.547(3) no 2_765
Fe1 H26 3.2389 no .
Cl1 H29 3.40(3) no .
O1 H1 3.3220 no .
N1 H3 3.1021 no .
N1 H8 2.8729 no .
N1 H9 3.3416 no .
N1 H11 2.7172 no .
N1 H13 3.1731 no .
N1 H29 3.25(3) no .
N2 H3 3.1610 no .
N2 H29 3.08(3) no .
N3 H7 3.1013 no .
N3 H17 2.7602 no .
N3 H19 2.9606 no .
N3 H20 3.0370 no .
N3 H21 3.4807 no .
N4 H7 3.1612 no .
N5 H4 3.2280 no .
N5 H6 3.2219 no .
C1 H8 2.6912 no .
C1 H9 2.6414 no .
C1 H10 3.3110 no .
C1 H11 2.6892 no .
C1 H12 3.3268 no .
C1 H13 2.6756 no .
C1 H14 2.6140 no .
C1 H15 3.2981 no .
C1 H16 2.6908 no .
C2 H1 3.0917 no .
C2 H4 2.9559 no .
C2 H9 3.4103 no .
C2 H14 2.8604 no .
C2 H16 2.8655 no .
C3 H1 3.0302 no .
C3 H4 2.7380 no .
C4 H3 2.9597 no .
C4 H5 3.2233 no .
C5 H3 3.1130 no .
C5 H6 3.2574 no .
C7 H4 3.2610 no .
C7 H7 3.1357 no .
C8 H5 3.2319 no .
C8 H7 2.9585 no .
C9 H2 3.0289 no .
C9 H6 2.7483 no .
C10 H2 3.0905 no .
C10 H6 2.9785 no .
C10 H21 3.3573 no .
C10 H23 2.8761 no .
C10 H24 2.8308 no .
C11 H17 2.7450 no .
C11 H18 3.3148 no .
C11 H19 2.6203 no .
C11 H20 2.7183 no .
C11 H21 2.6470 no .
C11 H22 3.3200 no .
C11 H23 2.7114 no .
C11 H24 2.5791 no .
C11 H25 3.2922 no .
C12 H1 2.7155 no .
C12 H3 2.9831 no .
C13 H1 3.1066 no .
C13 H11 2.6538 no .
C13 H12 2.6760 no .
C13 H13 3.3218 no .
C13 H14 3.3307 no .
C13 H15 2.7174 no .
C13 H16 2.6444 no .
C14 H1 2.8197 no .
C14 H8 2.6284 no .
C14 H9 3.3259 no .
C14 H10 2.6894 no .
C14 H14 2.7439 no .
C14 H15 2.6514 no .
C14 H16 3.3457 no .
C15 H3 2.8117 no .
C15 H8 3.3283 no .
C15 H9 2.7106 no .
C15 H10 2.6584 no .
C15 H11 3.3436 no .
C15 H12 2.6967 no .
C15 H13 2.7071 no .
C16 H2 2.7313 no .
C16 H7 2.9729 no .
C17 H2 2.7293 no .
C17 H20 2.6291 no .
C17 H21 3.3282 no .
C17 H22 2.7035 no .
C17 H23 3.3269 no .
C17 H24 2.7531 no .
C17 H25 2.6138 no .
C18 H2 3.2749 no .
C18 H17 2.6075 no .
C18 H18 2.7290 no .
C18 H19 3.3250 no .
C18 H23 2.6310 no .
C18 H24 3.3400 no .
C18 H25 2.7595 no .
C19 H7 2.8160 no .
C19 H17 3.3282 no .
C19 H18 2.6228 no .
C19 H19 2.7427 no .
C19 H20 3.3386 no .
C19 H21 2.7371 no .
C19 H22 2.6610 no .
H1 H8 2.6243 no .
H1 H9 3.5174 no .
H1 H11 2.2699 no .
H1 H13 3.1290 no .
H1 H29 2.8020 no .
H2 H17 2.2754 no .
H2 H19 2.8473 no .
H2 H20 2.8551 no .
H2 H26 3.2956 no .
H3 H4 2.6216 no .
H3 H14 2.6085 no .
H3 H16 2.5337 no .
H4 H5 2.3310 no .
H5 H6 2.3300 no .
H6 H7 2.6540 no .
H7 H21 3.5342 no .
H7 H23 2.5196 no .
H7 H24 2.6359 no .
H8 H11 2.4326 no .
H8 H12 2.9019 no .
H8 H13 3.5079 no .
H8 H15 3.5674 no .
H8 H16 3.5377 no .
H9 H11 3.5215 no .
H9 H12 3.5668 no .
H9 H14 3.5594 no .
H9 H15 3.0486 no .
H9 H16 2.5000 no .
H10 H11 2.9595 no .
H10 H12 2.5215 no .
H10 H13 3.5643 no .
H10 H14 3.5550 no .
H10 H15 2.5223 no .
H10 H16 2.8624 no .
H11 H15 3.5309 no .
H12 H14 3.0305 no .
H12 H15 2.4740 no .
H12 H16 3.5496 no .
H13 H14 2.5842 no .
H13 H15 2.9166 no .
H13 H16 3.5983 no .
H17 H20 2.3800 no .
H17 H21 3.4836 no .
H17 H22 2.8992 no .
H17 H25 3.4752 no .
H18 H20 2.9715 no .
H18 H22 2.5895 no .
H18 H23 3.4749 no .
H18 H24 2.9710 no .
H18 H25 2.3713 no .
H19 H20 3.4836 no .
H19 H22 3.5982 no .
H19 H24 2.6491 no .
H19 H25 2.9410 no .
H20 H23 3.5325 no .
H20 H25 3.5949 no .
H21 H23 2.5057 no .
H21 H24 3.5664 no .
H21 H25 3.1166 no .
H22 H23 2.8191 no .
H22 H24 3.5674 no .
H22 H25 2.5615 no .
H26 H29 2.5768 no .
H27 H29 2.1685 no .
H28 H29 2.1658 no .
Cl1 H1 2.2561 no 2_665
Cl1 H7 3.1440 no 2_766
Cl1 H8 3.4768 no 2_665
Cl1 H11 3.2090 no 2_665
Cl1 H20 3.5892 no 1_455
Cl1 H21 3.5201 no 1_455
Cl1 H23 3.2612 no 2_766
Cl1 H24 3.3223 no 2_766
Cl1 H29 2.35(3) no 2_665
Cl2 H2 2.3075 no 2_765
Cl2 H3 3.0000 no 2_655
Cl2 H4 2.8144 no 2_655
Cl2 H8 3.4019 no 1_655
Cl2 H9 3.2133 no 1_655
Cl2 H10 3.3484 no 1_655
Cl2 H17 2.9756 no 2_765
Cl2 H20 3.2065 no 2_765
Cl2 H26 2.9038 no 2_765
O1 H1 3.2475 no 2_665
O1 H8 3.5118 no 2_665
O1 H20 3.0863 no 2_765
O1 H29 3.58(4) no 2_665
N1 H27 3.0147 no 2_665
N1 H29 3.36(3) no 2_665
N2 H27 3.2182 no 2_665
N2 H29 3.24(4) no 2_665
N3 H8 3.1497 no 2_665
N3 H26 3.2425 no 2_765
N3 H28 3.0369 no 2_765
N4 H8 3.5918 no 2_665
N4 H26 3.1691 no 2_765
N4 H28 3.3725 no 2_765
N5 H24 2.9130 no 2_766
C1 H27 3.2151 no 2_665
C2 H9 3.2546 no 2_555
C2 H27 3.5139 no 2_665
C3 H4 3.5988 no 2_655
C3 H27 3.4801 no 2_665
C4 H3 3.5809 no 2_655
C4 H24 2.9977 no 2_766
C4 H25 3.5174 no 2_766
C5 H17 3.3431 no 1_445
C5 H24 3.1768 no 2_766
C5 H25 3.4791 no 2_766
C6 H12 3.2307 no 1_656
C6 H13 2.8293 no 2_655
C6 H14 3.4594 no 2_655
C6 H17 3.4860 no 1_445
C6 H18 3.4268 no 1_445
C6 H19 2.9007 no 2_766
C6 H24 3.1842 no 2_766
C7 H11 3.5074 no 1_656
C7 H12 3.3409 no 1_656
C7 H13 2.9466 no 2_655
C7 H14 2.8685 no 2_655
C7 H19 3.1364 no 2_766
C7 H24 3.0636 no 2_766
C8 H14 2.9613 no 2_655
C8 H24 2.9400 no 2_766
C9 H14 3.2789 no 2_655
C9 H28 3.5822 no 2_765
C10 H28 3.4601 no 2_765
C11 H28 3.0933 no 2_765
C13 H2 3.2160 no 2_665
C13 H3 3.3520 no 2_555
C13 H16 3.5469 no 2_555
C13 H17 3.3842 no 2_665
C13 H19 3.5175 no 2_665
C13 H26 3.3436 no 2_665
C13 H27 3.2106 no 2_665
C14 H5 3.4255 no 1_454
C14 H5 3.4447 no 2_655
C14 H6 3.1291 no 1_454
C14 H12 3.5042 no 2_554
C14 H13 3.1371 no 2_554
C15 H9 3.5179 no 2_555
C15 H25 3.1472 no 1_344
C15 H27 3.1928 no 1_445
C15 H28 3.5802 no 1_445
C17 H4 3.5418 no 1_665
C17 H5 3.2722 no 1_665
C17 H5 3.5378 no 2_766
C17 H10 3.1463 no 2_665
C17 H18 3.0537 no 2_876
C18 H23 3.3577 no 2_866
C18 H28 3.0224 no 2_765
C19 H15 3.1248 no 1_766
C19 H21 3.3657 no 2_866
C20 H8 3.2488 no 2_665
C20 H9 3.2199 no 2_665
C20 H16 3.1551 no 1_665
C20 H20 3.3248 no 2_765
C20 H21 3.4351 no 2_765
H1 Cl1 2.2561 no 2_665
H1 O1 3.2475 no 2_665
H1 H20 3.3675 no 2_765
H1 H27 3.2697 no 2_665
H1 H29 3.2575 no 2_665
H2 Cl2 2.3075 no 2_765
H2 C13 3.2160 no 2_665
H2 H8 2.6215 no 2_665
H2 H9 3.5193 no 2_665
H2 H10 3.0607 no 2_665
H2 H26 3.3431 no 2_765
H2 H28 3.2834 no 2_765
H3 Cl2 3.0000 no 2_655
H3 C4 3.5809 no 2_655
H3 C13 3.3520 no 2_555
H3 H9 2.5818 no 2_555
H3 H10 3.2897 no 2_555
H3 H16 3.5615 no 2_555
H4 Cl2 2.8144 no 2_655
H4 C3 3.5988 no 2_655
H4 C17 3.5418 no 1_445
H4 H10 3.1614 no 2_555
H4 H17 2.7193 no 1_445
H4 H18 3.5586 no 1_445
H5 C14 3.4255 no 1_656
H5 C14 3.4447 no 2_655
H5 C17 3.2722 no 1_445
H5 C17 3.5378 no 2_766
H5 H12 2.5585 no 1_656
H5 H13 2.5364 no 2_655
H5 H17 2.9710 no 1_445
H5 H18 2.7143 no 1_445
H5 H18 3.4903 no 2_766
H5 H19 2.7513 no 2_766
H5 H20 3.5270 no 1_445
H5 H22 3.2617 no 1_445
H6 C14 3.1291 no 1_656
H6 H11 2.6649 no 1_656
H6 H12 2.7997 no 1_656
H6 H13 3.5003 no 1_656
H6 H13 2.7675 no 2_655
H6 H14 2.9662 no 2_655
H6 H19 3.1549 no 2_766
H6 H24 3.5769 no 2_766
H7 Cl1 3.1440 no 2_766
H7 H21 3.1780 no 2_866
H7 H22 3.4064 no 2_866
H8 Cl1 3.4768 no 2_665
H8 Cl2 3.4019 no 1_455
H8 O1 3.5118 no 2_665
H8 N3 3.1497 no 2_665
H8 N4 3.5918 no 2_665
H8 C20 3.2488 no 2_665
H8 H2 2.6215 no 2_665
H8 H17 3.3554 no 2_665
H8 H19 3.3810 no 2_665
H8 H26 2.9042 no 2_665
H8 H27 2.9594 no 2_665
H9 Cl2 3.2133 no 1_455
H9 C2 3.2546 no 2_555
H9 C15 3.5179 no 2_555
H9 C20 3.2199 no 2_665
H9 H2 3.5193 no 2_665
H9 H3 2.5818 no 2_555
H9 H16 2.6182 no 2_555
H9 H26 2.8928 no 2_665
H9 H27 2.6881 no 2_665
H10 Cl2 3.3484 no 1_455
H10 C17 3.1463 no 2_665
H10 H2 3.0607 no 2_665
H10 H3 3.2897 no 2_555
H10 H4 3.1614 no 2_555
H10 H17 2.6187 no 2_665
H10 H18 3.4781 no 1_344
H10 H19 2.8221 no 2_665
H10 H25 3.4346 no 1_344
H11 Cl1 3.2090 no 2_665
H11 C7 3.5074 no 1_454
H11 H6 2.6649 no 1_454
H11 H13 3.3552 no 2_554
H11 H22 3.5496 no 2_765
H12 C6 3.2307 no 1_454
H12 C7 3.3409 no 1_454
H12 C14 3.5042 no 2_554
H12 H5 2.5585 no 1_454
H12 H6 2.7997 no 1_454
H12 H12 3.5571 no 2_554
H12 H13 2.7853 no 2_554
H12 H18 3.3861 no 1_344
H12 H19 3.1695 no 2_665
H12 H22 3.3237 no 1_344
H13 C6 2.8293 no 2_655
H13 C7 2.9466 no 2_655
H13 C14 3.1371 no 2_554
H13 H5 2.5364 no 2_655
H13 H6 3.5003 no 1_454
H13 H6 2.7675 no 2_655
H13 H11 3.3552 no 2_554
H13 H12 2.7853 no 2_554
H13 H13 2.7887 no 2_554
H14 C6 3.4594 no 2_655
H14 C7 2.8685 no 2_655
H14 C8 2.9613 no 2_655
H14 C9 3.2789 no 2_655
H14 H6 2.9662 no 2_655
H14 H26 3.5602 no 1_445
H14 H27 3.3848 no 1_445
H14 H28 3.4455 no 1_445
H15 C19 3.1248 no 1_344
H15 H18 3.4709 no 1_344
H15 H22 2.9484 no 1_344
H15 H23 3.2933 no 1_344
H15 H25 2.2576 no 1_344
H15 H27 3.2252 no 1_445
H15 H28 3.4405 no 1_445
H16 C13 3.5469 no 2_555
H16 C20 3.1551 no 1_445
H16 H3 3.5615 no 2_555
H16 H9 2.6182 no 2_555
H16 H16 3.4758 no 2_555
H16 H25 3.3054 no 1_344
H16 H26 3.2137 no 1_445
H16 H27 2.5159 no 1_445
H16 H28 3.2688 no 1_445
H17 Cl2 2.9756 no 2_765
H17 C5 3.3431 no 1_665
H17 C6 3.4860 no 1_665
H17 C13 3.3842 no 2_665
H17 H4 2.7193 no 1_665
H17 H5 2.9710 no 1_665
H17 H8 3.3554 no 2_665
H17 H10 2.6187 no 2_665
H17 H18 3.2665 no 2_876
H18 C6 3.4268 no 1_665
H18 C17 3.0537 no 2_876
H18 H4 3.5586 no 1_665
H18 H5 2.7143 no 1_665
H18 H5 3.4903 no 2_766
H18 H10 3.4781 no 1_766
H18 H12 3.3861 no 1_766
H18 H15 3.4709 no 1_766
H18 H17 3.2665 no 2_876
H18 H18 2.5637 no 2_876
H18 H19 2.8643 no 2_876
H19 C6 2.9007 no 2_766
H19 C7 3.1364 no 2_766
H19 C13 3.5175 no 2_665
H19 H5 2.7513 no 2_766
H19 H6 3.1549 no 2_766
H19 H8 3.3810 no 2_665
H19 H10 2.8221 no 2_665
H19 H12 3.1695 no 2_665
H19 H18 2.8643 no 2_876
H20 Cl1 3.5892 no 1_655
H20 Cl2 3.2065 no 2_765
H20 O1 3.0863 no 2_765
H20 C20 3.3248 no 2_765
H20 H1 3.3675 no 2_765
H20 H5 3.5270 no 1_665
H20 H28 2.7115 no 2_765
H20 H29 2.9989 no 2_765
H21 Cl1 3.5201 no 1_655
H21 C19 3.3657 no 2_866
H21 C20 3.4351 no 2_765
H21 H7 3.1780 no 2_866
H21 H21 3.0644 no 2_866
H21 H23 2.4156 no 2_866
H21 H28 2.5743 no 2_765
H21 H29 3.4368 no 2_765
H22 H5 3.2617 no 1_665
H22 H7 3.4064 no 2_866
H22 H11 3.5496 no 2_765
H22 H12 3.3237 no 1_766
H22 H15 2.9484 no 1_766
H23 Cl1 3.2612 no 2_766
H23 C18 3.3577 no 2_866
H23 H15 3.2933 no 1_766
H23 H21 2.4156 no 2_866
H23 H27 3.4942 no 1_656
H23 H28 2.9748 no 1_656
H24 Cl1 3.3223 no 2_766
H24 N5 2.9130 no 2_766
H24 C4 2.9977 no 2_766
H24 C5 3.1768 no 2_766
H24 C6 3.1842 no 2_766
H24 C7 3.0636 no 2_766
H24 C8 2.9400 no 2_766
H24 H6 3.5769 no 2_766
H25 C4 3.5174 no 2_766
H25 C5 3.4791 no 2_766
H25 C15 3.1472 no 1_766
H25 H10 3.4346 no 1_766
H25 H15 2.2576 no 1_766
H25 H16 3.3054 no 1_766
H25 H27 3.4909 no 1_656
H25 H28 3.5301 no 1_656
H26 Cl2 2.9038 no 2_765
H26 N3 3.2425 no 2_765
H26 N4 3.1691 no 2_765
H26 C13 3.3436 no 2_665
H26 H2 3.3431 no 2_765
H26 H8 2.9042 no 2_665
H26 H9 2.8928 no 2_665
H26 H14 3.5602 no 1_665
H26 H16 3.2137 no 1_665
H27 N1 3.0147 no 2_665
H27 N2 3.2182 no 2_665
H27 C1 3.2151 no 2_665
H27 C2 3.5139 no 2_665
H27 C3 3.4801 no 2_665
H27 C13 3.2106 no 2_665
H27 C15 3.1928 no 1_665
H27 H1 3.2697 no 2_665
H27 H8 2.9594 no 2_665
H27 H9 2.6881 no 2_665
H27 H14 3.3848 no 1_665
H27 H15 3.2252 no 1_665
H27 H16 2.5159 no 1_665
H27 H23 3.4942 no 1_454
H27 H25 3.4909 no 1_454
H28 N3 3.0369 no 2_765
H28 N4 3.3725 no 2_765
H28 C9 3.5822 no 2_765
H28 C10 3.4601 no 2_765
H28 C11 3.0933 no 2_765
H28 C15 3.5802 no 1_665
H28 C18 3.0224 no 2_765
H28 H2 3.2834 no 2_765
H28 H14 3.4455 no 1_665
H28 H15 3.4405 no 1_665
H28 H16 3.2688 no 1_665
H28 H20 2.7115 no 2_765
H28 H21 2.5743 no 2_765
H28 H23 2.9748 no 1_454
H28 H25 3.5301 no 1_454
H29 Cl1 2.35(3) no 2_665
H29 O1 3.58(4) no 2_665
H29 N1 3.36(3) no 2_665
H29 N2 3.24(4) no 2_665
H29 H1 3.2575 no 2_665
H29 H20 2.9989 no 2_765
H29 H21 3.4368 no 2_765
H29 H29 3.21(5) no 2_665

loop_
_geom_hbond_atom_site_label_D
_geom_hbond_atom_site_label_H
_geom_hbond_atom_site_label_A
_geom_hbond_site_symmetry_A
_geom_hbond_distance_DA
_geom_hbond_distance_DH
_geom_hbond_distance_HA
_geom_hbond_angle_DHA
_geom_hbond_publ_flag
O1 H29 Cl1 2_665 3.1191(17) 0.78(3) 2.35(3) 173(3) no
N1 H1 Cl1 2_665 3.1478(17) 0.930 2.256 160.4 no
N3 H2 Cl2 2_765 3.1642(17) 0.930 2.307 152.9 no

loop_
_geom_torsion_atom_site_label_1
_geom_torsion_atom_site_label_2
_geom_torsion_atom_site_label_3
_geom_torsion_atom_site_label_4
_geom_torsion
_geom_torsion_publ_flag
Cl1 Fe1 O1 C20 111.19(12) no
Cl1 Fe1 N2 N1 93.60(18) no
Cl1 Fe1 N2 C3 -99.00(11) no
Cl1 Fe1 N4 N3 -80.84(17) no
Cl1 Fe1 N4 C9 80.89(10) no
Cl1 Fe1 N5 C4 101.39(12) no
Cl1 Fe1 N5 C8 -80.22(12) no
Cl2 Fe1 O1 C20 -64.58(12) no
Cl2 Fe1 N2 N1 -86.48(18) no
Cl2 Fe1 N2 C3 80.91(11) no
Cl2 Fe1 N4 N3 96.99(17) no
Cl2 Fe1 N4 C9 -101.28(10) no
Cl2 Fe1 N5 C4 -82.70(12) no
Cl2 Fe1 N5 C8 95.69(12) no
O1 Fe1 N2 N1 5.54(19) no
O1 Fe1 N2 C3 172.94(11) no
N2 Fe1 O1 C20 -156.24(12) no
O1 Fe1 N4 N3 4.7(2) no
O1 Fe1 N4 C9 166.42(10) no
N4 Fe1 O1 C20 26.70(15) no
N2 Fe1 N4 N3 -169.76(14) no
N2 Fe1 N4 C9 -8.0(2) no
N4 Fe1 N2 N1 -179.35(14) no
N4 Fe1 N2 C3 -12.0(2) no
N2 Fe1 N5 C4 8.53(12) no
N2 Fe1 N5 C8 -173.08(14) no
N5 Fe1 N2 N1 -177.4(2) no
N5 Fe1 N2 C3 -9.98(11) no
N4 Fe1 N5 C4 -172.56(14) no
N4 Fe1 N5 C8 5.83(12) no
N5 Fe1 N4 N3 -171.75(19) no
N5 Fe1 N4 C9 -10.02(10) no
N2 N1 C1 C2 -0.2(3) no
N2 N1 C1 C12 176.43(16) no
C1 N1 N2 Fe1 168.09(17) no
C1 N1 N2 C3 -0.0(3) no
Fe1 N2 C3 C2 -171.46(11) no
Fe1 N2 C3 C4 10.6(3) no
N1 N2 C3 C2 0.2(3) no
N1 N2 C3 C4 -177.68(16) no
N4 N3 C11 C10 -0.8(3) no
N4 N3 C11 C16 -179.98(16) no
C11 N3 N4 Fe1 163.27(17) no
C11 N3 N4 C9 0.5(3) no
Fe1 N4 C9 C8 13.2(3) no
Fe1 N4 C9 C10 -167.96(11) no
N3 N4 C9 C8 -178.91(16) no
N3 N4 C9 C10 -0.0(3) no
Fe1 N5 C4 C3 -5.8(3) no
Fe1 N5 C4 C5 176.14(12) no
Fe1 N5 C8 C7 -178.88(12) no
Fe1 N5 C8 C9 -1.0(3) no
C4 N5 C8 C7 -0.5(3) no
C4 N5 C8 C9 177.34(17) no
C8 N5 C4 C3 175.82(17) no
C8 N5 C4 C5 -2.2(3) no
N1 C1 C2 C3 0.4(3) no
N1 C1 C12 C13 -68.8(3) no
N1 C1 C12 C14 50.8(3) no
N1 C1 C12 C15 171.98(17) no
C2 C1 C12 C13 106.9(3) no
C2 C1 C12 C14 -133.5(3) no
C2 C1 C12 C15 -12.3(3) no
C12 C1 C2 C3 -175.8(2) no
C1 C2 C3 N2 -0.4(3) no
C1 C2 C3 C4 177.17(19) no
N2 C3 C4 N5 -3.6(3) no
N2 C3 C4 C5 174.37(17) no
C2 C3 C4 N5 178.9(2) no
C2 C3 C4 C5 -3.1(4) no
N5 C4 C5 C6 2.9(3) no
C3 C4 C5 C6 -174.97(18) no
C4 C5 C6 C7 -0.8(4) no
C5 C6 C7 C8 -1.7(4) no
C6 C7 C8 N5 2.5(4) no
C6 C7 C8 C9 -175.12(19) no
N5 C8 C9 N4 -8.5(3) no
N5 C8 C9 C10 172.91(19) no
C7 C8 C9 N4 169.3(2) no
C7 C8 C9 C10 -9.3(4) no
N4 C9 C10 C11 -0.5(3) no
C8 C9 C10 C11 178.2(2) no
C9 C10 C11 N3 0.8(3) no
C9 C10 C11 C16 179.8(2) no
N3 C11 C16 C17 40.7(3) no
N3 C11 C16 C18 -79.4(3) no
N3 C11 C16 C19 160.26(18) no
C10 C11 C16 C17 -138.2(3) no
C10 C11 C16 C18 101.7(3) no
C10 C11 C16 C19 -18.6(4) no
